data_7101997
loop_
_publ_author_name
'Rajadurai, Chandrasekar'
'Fuhr, Olaf'
'Kruk, Robert'
'Ghafari, Mohammed'
'Hahn, Horst'
'Ruben, Mario'

_publ_section_title
;
 Above room temperature spin transition in a metallo-supramolecular
 coordination oligomer/polymer.
;
_journal_issue 25
_journal_name_full 'Chemical communications (Cambridge, England)'
_journal_page_first 2636
_journal_page_last 2638
_journal_paper_doi 10.1039/b702468a
_journal_year 2007
_chemical_formula_sum 'C28 H20 N10'
_chemical_formula_weight 496.54
_chemical_name_systematic
;
?
;
_space_group_IT_number 29
_symmetry_cell_setting orthorhombic
_symmetry_space_group_name_Hall 'P 2c -2ac'
_symmetry_space_group_name_H-M 'P c a 21'
_atom_sites_solution_hydrogens geom
_atom_sites_solution_primary direct
_atom_sites_solution_secondary difmap
_audit_creation_method SHELXL-97
_cell_angle_alpha 90.00
_cell_angle_beta 90.00
_cell_angle_gamma 90.00
_cell_formula_units_Z 4
_cell_length_a 9.3026(19)
_cell_length_b 9.4892(19)
_cell_length_c 26.467(5)
_cell_measurement_temperature 200(2)
_cell_volume 2336.4(8)
_computing_structure_refinement 'SHELXL-97 (Sheldrick, 1997)'
_computing_structure_solution 'SHELXS-97 (Sheldrick, 1990)'
_diffrn_ambient_temperature 200(2)
_diffrn_measured_fraction_theta_full 0.977
_diffrn_measured_fraction_theta_max 0.977
_diffrn_radiation_monochromator graphite
_diffrn_radiation_source 'fine-focus sealed tube'
_diffrn_radiation_type MoK\a
_diffrn_radiation_wavelength 0.71073
_diffrn_reflns_av_R_equivalents 0.0611
_diffrn_reflns_av_sigmaI/netI 0.0719
_diffrn_reflns_limit_h_max 11
_diffrn_reflns_limit_h_min -9
_diffrn_reflns_limit_k_max 10
_diffrn_reflns_limit_k_min -11
_diffrn_reflns_limit_l_max 21
_diffrn_reflns_limit_l_min -32
_diffrn_reflns_number 5658
_diffrn_reflns_theta_full 25.68
_diffrn_reflns_theta_max 25.68
_diffrn_reflns_theta_min 2.15
_exptl_absorpt_coefficient_mu 0.091
_exptl_absorpt_correction_T_max 0.9394
_exptl_absorpt_correction_T_min 0.8414
_exptl_absorpt_correction_type numerical
_exptl_crystal_colour colourless
_exptl_crystal_density_diffrn 1.412
_exptl_crystal_density_method 'not measured'
_exptl_crystal_description needle
_exptl_crystal_F_000 1032
_exptl_crystal_size_max 0.6
_exptl_crystal_size_mid 0.1
_exptl_crystal_size_min 0.03
_refine_diff_density_max 0.166
_refine_diff_density_min -0.224
_refine_diff_density_rms 0.047
_refine_ls_abs_structure_details 'Flack H D (1983), Acta Cryst. A39, 876-881'
_refine_ls_extinction_coef 0.022(2)
_refine_ls_extinction_expression Fc^*^=kFc[1+0.001xFc^2^\l^3^/sin(2\q)]^-1/4^
_refine_ls_extinction_method SHELXL
_refine_ls_goodness_of_fit_ref 0.926
_refine_ls_hydrogen_treatment constr
_refine_ls_matrix_type full
_refine_ls_number_parameters 344
_refine_ls_number_reflns 2227
_refine_ls_number_restraints 1
_refine_ls_restrained_S_all 0.926
_refine_ls_R_factor_all 0.1010
_refine_ls_R_factor_gt 0.0527
_refine_ls_shift/su_max 0.000
_refine_ls_shift/su_mean 0.000
_refine_ls_structure_factor_coef Fsqd
_refine_ls_weighting_details 'calc w=1/[\s^2^(Fo^2^)+(0.0637P)^2^+0.0000P] where P=(Fo^2^+2Fc^2^)/3'
_refine_ls_weighting_scheme calc
_refine_ls_wR_factor_gt 0.1095
_refine_ls_wR_factor_ref 0.1261
_reflns_number_gt 1308
_reflns_number_total 2227
_reflns_threshold_expression >2sigma(I)
_cod_data_source_file b702468a.txt
_cod_data_source_block L
_cod_original_sg_symbol_H-M Pca2(1)
_cod_database_code 7101997

loop_
_symmetry_equiv_pos_as_xyz
'x, y, z'
'-x, -y, z+1/2'
'-x+1/2, y, z+1/2'
'x+1/2, -y, z'

loop_
_atom_site_label
_atom_site_type_symbol
_atom_site_fract_x
_atom_site_fract_y
_atom_site_fract_z
_atom_site_U_iso_or_equiv
_atom_site_adp_type
_atom_site_occupancy
_atom_site_symmetry_multiplicity
_atom_site_calc_flag
_atom_site_refinement_flags
N1 N 0.2307(6) 0.8789(5) 0.3423(2) 0.0663(15) Uani 1 1 d .
N2 N 0.2767(7) 1.0121(5) 0.3334(2) 0.0569(15) Uani 1 1 d .
N3 N 0.4179(5) 1.1722(5) 0.2915(2) 0.0557(12) Uani 1 1 d .
N4 N 0.5670(5) 1.3401(5) 0.2565(2) 0.0585(12) Uani 1 1 d .
N5 N 0.6691(6) 1.3795(5) 0.2220(2) 0.0682(14) Uani 1 1 d .
N6 N 0.9732(7) 0.6540(6) -0.0478(2) 0.0743(16) Uani 1 1 d .
N7 N 0.9642(7) 0.5181(5) -0.0297(3) 0.0562(15) Uani 1 1 d .
N8 N 0.8252(5) 0.3538(5) 0.0116(2) 0.0562(12) Uani 1 1 d .
N9 N 0.6803(5) 0.1816(5) 0.0461(2) 0.0562(12) Uani 1 1 d .
N10 N 0.5792(6) 0.1367(5) 0.0791(2) 0.0649(13) Uani 1 1 d .
C1 C 0.2182(8) 1.1073(7) 0.3668(3) 0.0671(18) Uani 1 1 d .
H1A H 0.2360 1.2058 0.3682 0.080 Uiso 1 1 calc R
C2 C 0.1312(9) 1.0330(8) 0.3970(4) 0.072(2) Uani 1 1 d .
H2A H 0.0740 1.0687 0.4238 0.086 Uiso 1 1 calc R
C3 C 0.1408(8) 0.8939(8) 0.3814(3) 0.0710(19) Uani 1 1 d .
H3A H 0.0899 0.8183 0.3966 0.085 Uiso 1 1 calc R
C4 C 0.3751(7) 1.0364(6) 0.2939(3) 0.0555(16) Uani 1 1 d .
C5 C 0.4207(6) 0.9312(6) 0.2628(3) 0.0556(15) Uani 1 1 d .
H5A H 0.3879 0.8373 0.2673 0.067 Uiso 1 1 calc R
C6 C 0.5177(7) 0.9651(6) 0.2238(3) 0.0527(16) Uani 1 1 d .
C7 C 0.5657(7) 1.1037(6) 0.2199(3) 0.0575(16) Uani 1 1 d .
H7A H 0.6306 1.1312 0.1940 0.069 Uiso 1 1 calc R
C8 C 0.5162(6) 1.1996(6) 0.2548(3) 0.0551(14) Uani 1 1 d .
C9 C 0.7014(11) 1.5102(6) 0.2366(3) 0.072(2) Uani 1 1 d .
H9A H 0.7701 1.5678 0.2199 0.086 Uiso 1 1 calc R
C10 C 0.6244(9) 1.5530(7) 0.2786(3) 0.070(2) Uani 1 1 d .
H10A H 0.6300 1.6415 0.2953 0.085 Uiso 1 1 calc R
C11 C 0.5390(9) 1.4420(6) 0.2909(3) 0.0710(19) Uani 1 1 d .
H11A H 0.4729 1.4369 0.3182 0.085 Uiso 1 1 calc R
C12 C 0.5694(7) 0.8579(6) 0.1875(2) 0.0527(14) Uani 1 1 d .
C13 C 0.4796(6) 0.7497(6) 0.1706(2) 0.0553(14) Uani 1 1 d .
H13A H 0.3843 0.7424 0.1832 0.066 Uiso 1 1 calc R
C14 C 0.5285(6) 0.6536(5) 0.1356(2) 0.0539(14) Uani 1 1 d .
H14A H 0.4661 0.5809 0.1243 0.065 Uiso 1 1 calc R
C15 C 0.6669(7) 0.6606(6) 0.1164(2) 0.0523(14) Uani 1 1 d .
C16 C 0.7569(6) 0.7668(6) 0.1331(2) 0.0542(14) Uani 1 1 d .
H16A H 0.8523 0.7730 0.1205 0.065 Uiso 1 1 calc R
C17 C 0.7079(7) 0.8654(6) 0.1687(2) 0.0559(15) Uani 1 1 d .
H17A H 0.7704 0.9381 0.1799 0.067 Uiso 1 1 calc R
C18 C 1.0724(8) 0.6414(8) -0.0842(3) 0.0746(19) Uani 1 1 d .
H18A H 1.1016 0.7186 -0.1046 0.090 Uiso 1 1 calc R
C19 C 1.1293(9) 0.5069(7) -0.0898(3) 0.0639(19) Uani 1 1 d .
H19A H 1.2012 0.4754 -0.1127 0.077 Uiso 1 1 calc R
C20 C 1.0547(8) 0.4299(6) -0.0535(3) 0.0624(17) Uani 1 1 d .
H20A H 1.0658 0.3321 -0.0467 0.075 Uiso 1 1 calc R
C21 C 0.8656(8) 0.4884(6) 0.0097(3) 0.0567(17) Uani 1 1 d .
C22 C 0.8177(7) 0.5919(6) 0.0419(3) 0.0569(15) Uani 1 1 d .
H22A H 0.8510 0.6862 0.0389 0.068 Uiso 1 1 calc R
C23 C 0.7187(7) 0.5543(6) 0.0792(3) 0.0516(15) Uani 1 1 d .
C24 C 0.6737(7) 0.4158(6) 0.0814(3) 0.0533(15) Uani 1 1 d .
H24A H 0.6066 0.3857 0.1062 0.064 Uiso 1 1 calc R
C25 C 0.7288(7) 0.3222(5) 0.0465(2) 0.0544(15) Uani 1 1 d .
C26 C 0.5503(10) 0.0049(6) 0.0644(4) 0.069(2) Uani 1 1 d .
H26A H 0.4832 -0.0553 0.0807 0.082 Uiso 1 1 calc R
C27 C 0.6316(9) -0.0336(7) 0.0217(3) 0.072(2) Uani 1 1 d .
H27A H 0.6304 -0.1212 0.0043 0.087 Uiso 1 1 calc R
C28 C 0.7113(9) 0.0808(7) 0.0109(3) 0.073(2) Uani 1 1 d .
H28A H 0.7773 0.0898 -0.0163 0.087 Uiso 1 1 calc R

loop_
_atom_site_aniso_label
_atom_site_aniso_U_11
_atom_site_aniso_U_22
_atom_site_aniso_U_33
_atom_site_aniso_U_23
_atom_site_aniso_U_13
_atom_site_aniso_U_12
N1 0.071(3) 0.065(3) 0.064(4) 0.004(3) 0.005(3) -0.006(3)
N2 0.060(4) 0.062(3) 0.049(4) -0.003(2) 0.007(3) 0.004(2)
N3 0.057(3) 0.056(3) 0.054(3) -0.001(2) -0.003(3) 0.002(2)
N4 0.063(3) 0.050(2) 0.063(3) -0.005(2) 0.005(3) -0.003(2)
N5 0.073(3) 0.060(3) 0.071(4) -0.002(3) 0.006(3) -0.006(3)
N6 0.086(4) 0.063(3) 0.074(4) 0.009(3) 0.006(3) -0.005(3)
N7 0.054(4) 0.055(3) 0.060(4) -0.001(2) -0.006(3) 0.001(2)
N8 0.056(3) 0.053(3) 0.060(3) -0.004(2) -0.001(3) 0.000(2)
N9 0.059(3) 0.051(3) 0.059(3) -0.006(2) 0.007(3) -0.002(2)
N10 0.071(3) 0.054(3) 0.070(4) 0.002(3) 0.009(3) -0.004(3)
C1 0.075(4) 0.067(4) 0.059(4) -0.010(3) -0.006(4) 0.020(4)
C2 0.068(5) 0.078(5) 0.069(6) 0.006(4) 0.011(4) 0.009(4)
C3 0.069(5) 0.087(5) 0.057(4) 0.008(4) 0.007(3) -0.008(4)
C4 0.052(4) 0.060(4) 0.054(4) -0.008(3) -0.006(4) 0.003(3)
C5 0.048(3) 0.057(3) 0.062(4) 0.004(3) -0.002(3) -0.001(3)
C6 0.051(4) 0.055(3) 0.052(4) -0.006(3) -0.005(3) 0.001(3)
C7 0.053(4) 0.059(3) 0.061(4) -0.003(3) -0.008(3) 0.001(3)
C8 0.052(3) 0.055(3) 0.058(4) -0.002(3) 0.000(3) 0.000(3)
C9 0.097(7) 0.052(3) 0.065(6) -0.005(3) -0.005(5) -0.011(3)
C10 0.083(5) 0.059(4) 0.070(5) -0.009(3) -0.009(4) -0.010(4)
C11 0.085(5) 0.062(4) 0.065(4) -0.014(3) 0.009(4) 0.001(4)
C12 0.051(3) 0.048(3) 0.058(4) -0.001(3) -0.002(3) 0.001(3)
C13 0.052(4) 0.053(3) 0.062(4) -0.003(3) 0.000(3) 0.005(3)
C14 0.048(3) 0.050(3) 0.063(4) -0.002(3) -0.004(3) -0.003(3)
C15 0.051(3) 0.051(3) 0.054(4) -0.006(3) -0.001(3) 0.000(3)
C16 0.044(3) 0.056(3) 0.063(4) -0.002(3) 0.003(3) -0.002(3)
C17 0.057(4) 0.048(3) 0.062(4) -0.008(3) 0.001(3) 0.003(3)
C18 0.072(5) 0.082(5) 0.071(5) 0.012(4) 0.007(4) -0.016(4)
C19 0.063(4) 0.075(4) 0.054(4) -0.012(3) 0.001(4) -0.006(3)
C20 0.067(4) 0.062(3) 0.058(4) -0.008(3) -0.002(4) 0.004(3)
C21 0.060(4) 0.057(3) 0.053(4) 0.004(3) 0.008(4) 0.001(3)
C22 0.055(4) 0.053(3) 0.062(4) -0.006(3) -0.009(3) 0.003(3)
C23 0.043(3) 0.055(3) 0.057(4) 0.001(3) -0.003(3) 0.000(3)
C24 0.055(4) 0.051(3) 0.053(4) -0.006(3) 0.005(3) 0.005(3)
C25 0.056(4) 0.048(3) 0.059(4) 0.004(3) -0.001(3) -0.003(3)
C26 0.069(5) 0.057(4) 0.079(7) 0.005(3) -0.002(5) -0.005(3)
C27 0.093(6) 0.056(4) 0.067(5) -0.002(3) 0.004(4) -0.004(4)
C28 0.094(6) 0.060(4) 0.064(4) -0.015(3) 0.005(4) 0.005(4)

loop_
_atom_type_symbol
_atom_type_description
_atom_type_scat_dispersion_real
_atom_type_scat_dispersion_imag
_atom_type_scat_source
C C 0.0033 0.0016 'International Tables Vol C Tables 4.2.6.8 and 6.1.1.4'
H H 0.0000 0.0000 'International Tables Vol C Tables 4.2.6.8 and 6.1.1.4'
N N 0.0061 0.0033 'International Tables Vol C Tables 4.2.6.8 and 6.1.1.4'

loop_
_geom_angle_atom_site_label_1
_geom_angle_atom_site_label_2
_geom_angle_atom_site_label_3
_geom_angle
C3 N1 N2 103.4(6)
N1 N2 C1 112.2(6)
N1 N2 C4 119.1(5)
C1 N2 C4 128.7(6)
C4 N3 C8 114.6(5)
C11 N4 N5 112.7(5)
C11 N4 C8 129.0(6)
N5 N4 C8 117.9(5)
C9 N5 N4 102.6(6)
C18 N6 N7 102.1(6)
C20 N7 N6 112.4(6)
C20 N7 C21 128.8(5)
N6 N7 C21 118.8(5)
C25 N8 C21 115.8(5)
N10 N9 C28 111.5(5)
N10 N9 C25 121.0(5)
C28 N9 C25 127.0(6)
C26 N10 N9 104.3(6)
C2 C1 N2 106.1(6)
C1 C2 C3 106.6(7)
N1 C3 C2 111.8(6)
N3 C4 C5 125.3(7)
N3 C4 N2 112.6(6)
C5 C4 N2 122.1(6)
C4 C5 C6 118.4(6)
C7 C6 C5 118.3(6)
C7 C6 C12 119.8(6)
C5 C6 C12 121.8(5)
C8 C7 C6 117.9(6)
N3 C8 C7 125.3(5)
N3 C8 N4 112.5(5)
C7 C8 N4 122.2(6)
N5 C9 C10 112.9(7)
C11 C10 C9 105.5(6)
N4 C11 C10 106.3(7)
C17 C12 C13 118.6(5)
C17 C12 C6 120.1(5)
C13 C12 C6 121.2(5)
C14 C13 C12 120.3(6)
C13 C14 C15 121.5(5)
C16 C15 C14 118.7(5)
C16 C15 C23 120.6(5)
C14 C15 C23 120.7(5)
C15 C16 C17 120.3(5)
C12 C17 C16 120.7(5)
N6 C18 C19 114.9(7)
C18 C19 C20 102.6(7)
N7 C20 C19 108.0(6)
N8 C21 C22 124.8(7)
N8 C21 N7 113.6(6)
C22 C21 N7 121.6(6)
C21 C22 C23 118.0(6)
C24 C23 C22 118.2(6)
C24 C23 C15 121.3(6)
C22 C23 C15 120.5(5)
C25 C24 C23 118.2(6)
N8 C25 C24 125.0(5)
N8 C25 N9 115.2(5)
C24 C25 N9 119.8(6)
N10 C26 C27 111.6(7)
C28 C27 C26 104.9(6)
C27 C28 N9 107.7(7)

loop_
_geom_bond_atom_site_label_1
_geom_bond_atom_site_label_2
_geom_bond_distance
N1 C3 1.338(9)
N1 N2 1.354(7)
N2 C1 1.375(8)
N2 C4 1.409(10)
N3 C4 1.350(8)
N3 C8 1.359(8)
N4 C11 1.353(8)
N4 N5 1.369(8)
N4 C8 1.415(7)
N5 C9 1.333(8)
N6 C18 1.340(9)
N6 N7 1.378(7)
N7 C20 1.345(9)
N7 C21 1.417(10)
N8 C25 1.323(8)
N8 C21 1.332(8)
N9 N10 1.354(7)
N9 C28 1.365(8)
N9 C25 1.407(7)
N10 C26 1.337(8)
C1 C2 1.338(11)
C2 C3 1.386(11)
C4 C5 1.363(9)
C5 C6 1.407(10)
C6 C7 1.393(8)
C6 C12 1.479(8)
C7 C8 1.375(9)
C9 C10 1.384(12)
C10 C11 1.359(10)
C12 C17 1.383(8)
C12 C13 1.398(8)
C13 C14 1.377(8)
C14 C15 1.385(8)
C15 C16 1.382(8)
C15 C23 1.489(9)
C16 C17 1.402(8)
C18 C19 1.390(10)
C19 C20 1.393(11)
C21 C22 1.375(10)
C22 C23 1.397(10)
C23 C24 1.381(8)
C24 C25 1.379(9)
C26 C27 1.408(12)
C27 C28 1.345(10)

loop_
_cod_related_entry_id
_cod_related_entry_database
_cod_related_entry_code
1 ChemSpider 21149684
